data_4506992
loop_
_publ_author_name
'Guo, Jiao'
'Ma, Jian-Fang'
'Li, Jun-Jie'
'Yang, Jin'
'Xing, Shuang-Xi'

_publ_section_title
;
 Unusual 2D \\rightarrow 3D Polycatenane Frameworks Based on 1D
 \\rightarrow 2D Interdigitated Layers: From Single Crystals to
 Submicrometer Fibers with Enhanced UV Photocatalytic Degradation
 Performances
;
_journal_issue 12
_journal_name_full 'Crystal Growth &amp; Design'
_journal_page_first 6074
_journal_paper_doi 10.1021/cg301208d
_journal_volume 12
_journal_year 2012
_chemical_formula_moiety 'C77 H58 N6 O12 Zn2'
_chemical_formula_sum 'C77 H58 N6 O12 Zn2'
_chemical_formula_weight 1390.01
_chemical_name_systematic
;
 ?
;
_space_group_IT_number 56
_symmetry_cell_setting orthorhombic
_symmetry_space_group_name_Hall '-P 2ab 2ac'
_symmetry_space_group_name_H-M 'P c c n'
_atom_sites_solution_hydrogens geom
_atom_sites_solution_primary direct
_atom_sites_solution_secondary difmap
_audit_creation_method SHELXL-97
_cell_angle_alpha 90.00
_cell_angle_beta 90.00
_cell_angle_gamma 90.00
_cell_formula_units_Z 4
_cell_length_a 19.4437(14)
_cell_length_b 22.1871(9)
_cell_length_c 14.9011(8)
_cell_measurement_reflns_used 2168
_cell_measurement_temperature 293(2)
_cell_measurement_theta_max 25.4
_cell_measurement_theta_min 3.1
_cell_volume 6428.3(6)
_computing_cell_refinement CrysAlis
_computing_data_collection 'CrysAlis (Oxford Diffraction, 2006)'
_computing_data_reduction CrysAlis
_computing_structure_refinement 'SHELXL-97 (Sheldrick, 1997)'
_computing_structure_solution 'SHELXS-97 (Sheldrick, 1997)'
_diffrn_ambient_temperature 293(2)
_diffrn_detector_area_resol_mean 10.0
_diffrn_measured_fraction_theta_full 0.972
_diffrn_measured_fraction_theta_max 0.973
_diffrn_measurement_device_type 'Oxford Diffraction Gemini R Ultra'
_diffrn_measurement_method '\w scan'
_diffrn_radiation_monochromator graphite
_diffrn_radiation_source 'fine-focus sealed tube'
_diffrn_radiation_type MoK\a
_diffrn_radiation_wavelength 0.71073
_diffrn_reflns_av_R_equivalents 0.1035
_diffrn_reflns_av_sigmaI/netI 0.0969
_diffrn_reflns_limit_h_max 23
_diffrn_reflns_limit_h_min -17
_diffrn_reflns_limit_k_max 26
_diffrn_reflns_limit_k_min -24
_diffrn_reflns_limit_l_max 14
_diffrn_reflns_limit_l_min -17
_diffrn_reflns_number 24127
_diffrn_reflns_theta_full 25.00
_diffrn_reflns_theta_max 25.35
_diffrn_reflns_theta_min 3.10
_exptl_absorpt_coefficient_mu 0.818
_exptl_absorpt_correction_T_max 0.944
_exptl_absorpt_correction_T_min 0.880
_exptl_absorpt_correction_type multi-scan
_exptl_absorpt_process_details
;
CrysAlis (Oxford Diffraction, 2006)
;
_exptl_crystal_colour colorless
_exptl_crystal_density_diffrn 1.428
_exptl_crystal_density_method 'not measured'
_exptl_crystal_description needle
_exptl_crystal_F_000 2840
_exptl_crystal_size_max 0.21
_exptl_crystal_size_mid 0.13
_exptl_crystal_size_min 0.07
_refine_diff_density_max 1.441
_refine_diff_density_min -0.481
_refine_diff_density_rms 0.072
_refine_ls_extinction_method none
_refine_ls_goodness_of_fit_ref 1.140
_refine_ls_hydrogen_treatment mixed
_refine_ls_matrix_type full
_refine_ls_number_parameters 438
_refine_ls_number_reflns 5733
_refine_ls_number_restraints 64
_refine_ls_restrained_S_all 1.139
_refine_ls_R_factor_all 0.2085
_refine_ls_R_factor_gt 0.1060
_refine_ls_shift/su_max 0.000
_refine_ls_shift/su_mean 0.000
_refine_ls_structure_factor_coef Fsqd
_refine_ls_weighting_details 'calc w=1/[\s^2^(Fo^2^)+(0.0050P)^2^+19.0812P] where P=(Fo^2^+2Fc^2^)/3'
_refine_ls_weighting_scheme calc
_refine_ls_wR_factor_gt 0.1515
_refine_ls_wR_factor_ref 0.1811
_reflns_number_gt 2636
_reflns_number_total 5891
_reflns_threshold_expression >2\s(I)
_cod_data_source_file cg301208d_si_002.cif
_cod_data_source_block Compound-3
_cod_depositor_comments
;
The following automatic conversions were performed:

'_symmetry_cell_setting' value 'Orthorhombic' changed to
'orthorhombic' according to
/home/saulius/struct/CIF-dictionaries/cif_core.dic dictionary named
'cif_core.dic' version 2.4.2 from 2011-04-26.

Automatic conversion script
Id: cif_fix_values 1891 2012-01-12 08:04:46Z andrius 
;
_cod_original_sg_symbol_Hall '-p 2ab 2ac'
_cod_database_code 4506992

loop_
_symmetry_equiv_pos_as_xyz
'x, y, z'
'-x+1/2, -y+1/2, z'
'x+1/2, -y, -z+1/2'
'-x, y+1/2, -z+1/2'
'-x, -y, -z'
'x-1/2, y-1/2, -z'
'-x-1/2, y, z-1/2'
'x, -y-1/2, z-1/2'

loop_
_atom_site_label
_atom_site_type_symbol
_atom_site_fract_x
_atom_site_fract_y
_atom_site_fract_z
_atom_site_U_iso_or_equiv
_atom_site_adp_type
_atom_site_occupancy
_atom_site_symmetry_multiplicity
_atom_site_calc_flag
_atom_site_refinement_flags
C1 C 0.9750(7) 0.0750(4) 0.1687(6) 0.103(4) Uani 1 1 d .
H1 H 0.9935 0.0792 0.2260 0.123 Uiso 1 1 calc R
C2 C 0.9092(7) 0.0578(4) 0.1614(8) 0.105(4) Uani 1 1 d .
H2 H 0.8824 0.0520 0.2123 0.126 Uiso 1 1 calc R
C3 C 0.8817(6) 0.0487(4) 0.0766(9) 0.106(3) Uani 1 1 d .
H3 H 0.8366 0.0356 0.0693 0.128 Uiso 1 1 calc R
C4 C 0.9231(5) 0.0597(4) 0.0037(7) 0.089(3) Uani 1 1 d .
H4 H 0.9062 0.0536 -0.0540 0.107 Uiso 1 1 calc R
C5 C 0.9892(5) 0.0796(3) 0.0156(6) 0.068(2) Uani 1 1 d .
C6 C 1.0377(4) 0.0916(3) -0.0601(5) 0.058(2) Uani 1 1 d .
C7 C 1.0214(4) 0.0835(3) -0.1488(5) 0.068(2) Uani 1 1 d .
H7 H 0.9778 0.0706 -0.1657 0.082 Uiso 1 1 calc R
C8 C 1.0723(5) 0.0951(3) -0.2133(5) 0.066(2) Uani 1 1 d .
C9 C 1.1353(5) 0.1137(3) -0.1842(5) 0.067(2) Uani 1 1 d .
H9 H 1.1702 0.1208 -0.2257 0.080 Uiso 1 1 calc R
C10 C 1.1481(4) 0.1222(3) -0.0939(5) 0.0548(17) Uani 1 1 d .
C11 C 1.2124(4) 0.1458(3) -0.0548(6) 0.064(2) Uani 1 1 d .
C12 C 1.2708(5) 0.1578(4) -0.1079(8) 0.096(3) Uani 1 1 d .
H12 H 1.2707 0.1502 -0.1693 0.116 Uiso 1 1 calc R
C13 C 1.3287(6) 0.1814(5) -0.0653(10) 0.124(4) Uani 1 1 d .
H13 H 1.3680 0.1898 -0.0988 0.149 Uiso 1 1 calc R
C14 C 1.3286(6) 0.1921(5) 0.0228(11) 0.111(4) Uani 1 1 d .
H14 H 1.3671 0.2083 0.0510 0.133 Uiso 1 1 calc R
C15 C 1.2694(6) 0.1785(4) 0.0716(8) 0.096(3) Uani 1 1 d .
H15 H 1.2690 0.1853 0.1332 0.115 Uiso 1 1 calc R
C16 C 1.0565(6) 0.0874(4) -0.3100(5) 0.079(3) Uani 1 1 d .
C17 C 0.9943(6) 0.1071(5) -0.3453(6) 0.101(3) Uani 1 1 d .
H17 H 0.9609 0.1235 -0.3079 0.121 Uiso 1 1 calc R
C18 C 0.9826(7) 0.1021(5) -0.4365(7) 0.120(4) Uani 1 1 d .
H18 H 0.9406 0.1148 -0.4599 0.143 Uiso 1 1 calc R
C19 C 1.0309(9) 0.0791(5) -0.4928(7) 0.122(5) Uani 1 1 d .
C20 C 1.0907(8) 0.0571(5) -0.4585(7) 0.116(4) Uani 1 1 d .
H20 H 1.1224 0.0387 -0.4964 0.139 Uiso 1 1 calc R
C21 C 1.1046(6) 0.0617(4) -0.3683(6) 0.089(3) Uani 1 1 d .
H21 H 1.1463 0.0476 -0.3459 0.107 Uiso 1 1 calc R
C22 C 1.0166(7) 0.0761(5) -0.5945(6) 0.160(6) Uani 1 1 d .
H22A H 1.0555 0.0587 -0.6245 0.240 Uiso 1 1 calc R
H22B H 1.0087 0.1160 -0.6171 0.240 Uiso 1 1 calc R
H22C H 0.9767 0.0517 -0.6052 0.240 Uiso 1 1 calc R
C23 C 1.0856(8) 0.2211(6) 0.2129(9) 0.150(2) Uani 1 1 d DU
C24 C 1.0145(8) 0.2380(4) 0.2651(11) 0.118(4) Uani 1 1 d .
C25 C 0.9510(10) 0.2279(8) 0.2307(10) 0.188(8) Uani 1 1 d .
H25 H 0.9437 0.2187 0.1705 0.225 Uiso 1 1 calc R
C26 C 1.0210(6) 0.2572(5) 0.3534(9) 0.107(3) Uani 1 1 d .
H26 H 1.0643 0.2674 0.3751 0.128 Uiso 1 1 calc R
C27 C 0.9675(6) 0.2612(5) 0.4071(8) 0.109(3) Uani 1 1 d .
H27 H 0.9743 0.2702 0.4674 0.131 Uiso 1 1 calc R
C28 C 0.9044(7) 0.2528(6) 0.3770(11) 0.148(5) Uani 1 1 d DU
C29 C 0.8997(10) 0.2321(7) 0.2901(14) 0.194(7) Uani 1 1 d U
H29 H 0.8565 0.2197 0.2707 0.233 Uiso 1 1 calc R
C30 C 0.7984(7) 0.2440(7) 0.4272(11) 0.186(3) Uani 1 1 d DU
C31 C 0.6817(7) 0.5299(5) 0.8312(8) 0.108(4) Uani 1 1 d .
C32 C 0.7039(6) 0.4398(6) 0.6179(8) 0.118(4) Uani 1 1 d .
H32 H 0.6999 0.4457 0.5563 0.142 Uiso 1 1 calc R
C33 C 0.6936(6) 0.4874(5) 0.6746(8) 0.112(4) Uani 1 1 d .
H33 H 0.6830 0.5252 0.6511 0.134 Uiso 1 1 calc R
C34 C 0.6986(5) 0.4802(4) 0.7651(7) 0.082(3) Uani 1 1 d .
C35 C 0.7142(9) 0.4260(5) 0.7952(9) 0.172(7) Uani 1 1 d .
H35 H 0.7198 0.4193 0.8563 0.206 Uiso 1 1 calc R
C36 C 0.7224(10) 0.3770(5) 0.7314(11) 0.187(8) Uani 1 1 d .
H36 H 0.7303 0.3379 0.7517 0.225 Uiso 1 1 calc R
C37 C 0.7189(6) 0.3876(6) 0.6473(10) 0.118(5) Uani 1 1 d .
C38 C 0.7417(9) 0.2933(7) 0.5942(12) 0.184(3) Uani 1 1 d U
C39 C 0.7500 0.2500 0.5074(14) 0.183(3) Uani 1 2 d SDU
N1 N 1.0159(4) 0.0866(3) 0.0980(5) 0.0777(19) Uani 1 1 d .
N2 N 1.0986(4) 0.1118(2) -0.0342(4) 0.0585(16) Uani 1 1 d .
N3 N 1.2124(4) 0.1554(3) 0.0318(5) 0.0714(19) Uani 1 1 d .
O1 O 1.0762(5) 0.2007(3) 0.1446(6) 0.149(2) Uani 1 1 d DU
O2 O 1.1389(5) 0.2453(4) 0.2424(6) 0.150(2) Uani 1 1 d DU
O3 O 0.8515(6) 0.2648(4) 0.4638(7) 0.186(3) Uani 1 1 d U
O4 O 0.7280(5) 0.3419(5) 0.5729(7) 0.184(3) Uani 1 1 d U
O5 O 0.6932(6) 0.5205(3) 0.9106(6) 0.154(4) Uani 1 1 d .
O6 O 0.6597(4) 0.5786(3) 0.8000(4) 0.115(2) Uani 1 1 d .
Zn1 Zn 1.12163(5) 0.12731(4) 0.10109(6) 0.0706(3) Uani 1 1 d .

loop_
_atom_site_aniso_label
_atom_site_aniso_U_11
_atom_site_aniso_U_22
_atom_site_aniso_U_33
_atom_site_aniso_U_23
_atom_site_aniso_U_13
_atom_site_aniso_U_12
C1 0.157(11) 0.090(7) 0.061(6) 0.004(5) 0.030(7) -0.019(7)
C2 0.124(11) 0.088(7) 0.103(9) 0.009(6) 0.045(8) -0.013(7)
C3 0.082(7) 0.105(7) 0.132(10) -0.001(7) 0.022(8) -0.001(6)
C4 0.078(7) 0.097(7) 0.093(7) -0.010(6) 0.022(6) 0.004(6)
C5 0.060(6) 0.063(5) 0.080(6) -0.015(4) 0.011(5) -0.006(4)
C6 0.070(6) 0.057(4) 0.048(5) 0.002(4) 0.007(4) -0.002(4)
C7 0.067(6) 0.070(5) 0.067(6) -0.010(4) -0.003(5) 0.000(4)
C8 0.084(7) 0.062(5) 0.051(5) -0.007(4) -0.004(5) 0.005(4)
C9 0.072(6) 0.072(5) 0.057(5) -0.007(4) 0.011(5) -0.002(4)
C10 0.057(5) 0.059(4) 0.049(4) -0.002(4) -0.006(4) 0.006(4)
C11 0.063(6) 0.059(5) 0.072(6) 0.003(4) 0.006(5) 0.004(4)
C12 0.090(8) 0.096(6) 0.103(8) -0.007(6) 0.004(7) -0.008(6)
C13 0.070(8) 0.159(11) 0.144(12) -0.033(9) 0.014(9) -0.026(7)
C14 0.069(8) 0.097(7) 0.167(13) -0.018(8) -0.004(9) -0.002(6)
C15 0.105(9) 0.080(6) 0.102(8) -0.021(5) -0.053(8) 0.023(6)
C16 0.114(8) 0.069(5) 0.054(5) 0.001(4) -0.008(6) -0.019(5)
C17 0.107(9) 0.122(8) 0.073(7) 0.002(6) -0.015(6) -0.006(7)
C18 0.152(12) 0.143(10) 0.064(7) -0.003(7) -0.033(7) -0.021(8)
C19 0.205(16) 0.105(8) 0.056(7) -0.012(6) -0.024(9) -0.062(9)
C20 0.179(14) 0.102(8) 0.066(7) -0.018(6) 0.002(8) -0.020(8)
C21 0.122(9) 0.083(6) 0.063(6) -0.002(5) 0.003(6) 0.011(6)
C22 0.264(16) 0.167(10) 0.050(6) 0.011(7) -0.029(8) -0.091(11)
C23 0.192(6) 0.117(4) 0.142(5) -0.029(3) 0.063(5) -0.032(4)
C24 0.147(12) 0.054(6) 0.154(13) 0.006(6) 0.058(11) 0.016(6)
C25 0.164(15) 0.30(2) 0.095(10) -0.028(11) 0.025(11) -0.092(15)
C26 0.095(9) 0.111(8) 0.116(9) 0.013(7) 0.026(8) 0.013(7)
C27 0.093(9) 0.132(9) 0.102(8) -0.001(7) 0.022(8) 0.018(7)
C28 0.148(5) 0.148(5) 0.147(5) 0.000(2) 0.002(2) 0.000(2)
C29 0.193(7) 0.194(7) 0.194(7) 0.001(2) -0.001(2) -0.002(2)
C30 0.185(3) 0.186(3) 0.185(3) 0.0001(14) -0.0016(14) -0.0036(17)
C31 0.174(12) 0.073(7) 0.078(7) -0.010(6) 0.021(8) -0.041(7)
C32 0.104(9) 0.138(10) 0.112(9) -0.063(9) 0.012(7) -0.003(8)
C33 0.126(10) 0.099(7) 0.110(9) -0.036(7) -0.021(8) 0.016(7)
C34 0.083(7) 0.063(6) 0.098(7) -0.008(5) 0.029(6) -0.011(5)
C35 0.31(2) 0.085(8) 0.120(10) 0.004(8) 0.082(12) 0.015(10)
C36 0.34(2) 0.084(8) 0.136(12) -0.014(9) 0.067(14) 0.050(11)
C37 0.117(9) 0.108(9) 0.128(11) -0.074(9) 0.015(8) 0.013(7)
C38 0.184(3) 0.184(3) 0.185(3) 0.0011(14) -0.0016(14) -0.0002(18)
C39 0.183(3) 0.183(3) 0.184(3) 0.000 0.000 -0.001(2)
N1 0.099(6) 0.076(4) 0.059(4) -0.003(4) 0.014(5) -0.012(4)
N2 0.070(5) 0.055(4) 0.051(4) -0.004(3) 0.000(4) 0.003(3)
N3 0.088(5) 0.063(4) 0.064(5) -0.008(3) -0.019(4) 0.008(4)
O1 0.192(6) 0.114(4) 0.143(5) -0.032(3) 0.063(5) -0.034(4)
O2 0.192(6) 0.117(4) 0.142(5) -0.029(3) 0.063(5) -0.031(4)
O3 0.184(3) 0.188(3) 0.185(3) -0.001(2) -0.002(2) -0.008(3)
O4 0.184(3) 0.183(3) 0.186(3) 0.002(2) -0.004(2) 0.001(3)
O5 0.280(11) 0.088(5) 0.095(6) 0.005(4) 0.052(7) 0.006(6)
O6 0.177(7) 0.086(4) 0.083(5) -0.020(4) 0.020(5) 0.005(5)
Zn1 0.0958(7) 0.0661(5) 0.0499(5) 0.0000(5) -0.0068(6) 0.0053(5)

loop_
_atom_type_symbol
_atom_type_description
_atom_type_scat_dispersion_real
_atom_type_scat_dispersion_imag
_atom_type_scat_source
C C 0.0033 0.0016 'International Tables Vol C Tables 4.2.6.8 and 6.1.1.4'
H H 0.0000 0.0000 'International Tables Vol C Tables 4.2.6.8 and 6.1.1.4'
N N 0.0061 0.0033 'International Tables Vol C Tables 4.2.6.8 and 6.1.1.4'
O O 0.0106 0.0060 'International Tables Vol C Tables 4.2.6.8 and 6.1.1.4'
Zn Zn 0.2839 1.4301 'International Tables Vol C Tables 4.2.6.8 and 6.1.1.4'

loop_
_geom_angle_atom_site_label_1
_geom_angle_atom_site_label_2
_geom_angle_atom_site_label_3
_geom_angle
_geom_angle_site_symmetry_1
_geom_angle_site_symmetry_3
C2 C1 N1 123.7(10) . .
C1 C2 C3 119.0(11) . .
C4 C3 C2 117.9(10) . .
C3 C4 C5 120.3(10) . .
N1 C5 C4 121.2(8) . .
N1 C5 C6 115.2(8) . .
C4 C5 C6 123.5(9) . .
N2 C6 C7 122.2(7) . .
N2 C6 C5 113.9(7) . .
C7 C6 C5 123.9(8) . .
C6 C7 C8 118.2(8) . .
C9 C8 C7 118.1(7) . .
C9 C8 C16 122.0(8) . .
C7 C8 C16 119.9(8) . .
C8 C9 C10 120.8(7) . .
N2 C10 C9 119.9(7) . .
N2 C10 C11 114.2(7) . .
C9 C10 C11 125.8(8) . .
N3 C11 C12 121.6(9) . .
N3 C11 C10 116.6(8) . .
C12 C11 C10 121.9(8) . .
C13 C12 C11 117.8(10) . .
C14 C13 C12 120.8(12) . .
C13 C14 C15 118.4(12) . .
N3 C15 C14 121.9(10) . .
C17 C16 C21 118.4(8) . .
C17 C16 C8 120.7(9) . .
C21 C16 C8 120.8(9) . .
C18 C17 C16 119.4(11) . .
C19 C18 C17 121.5(12) . .
C18 C19 C20 119.6(11) . .
C18 C19 C22 119.9(14) . .
C20 C19 C22 120.5(14) . .
C19 C20 C21 120.6(12) . .
C20 C21 C16 120.3(10) . .
O1 C23 O2 128.7(16) . .
O1 C23 C24 112.6(15) . .
O2 C23 C24 116.0(12) . .
C25 C24 C26 119.5(13) . .
C25 C24 C23 123.6(15) . .
C26 C24 C23 116.4(14) . .
C29 C25 C24 114.7(15) . .
C27 C26 C24 121.7(13) . .
C26 C27 C28 121.2(13) . .
C27 C28 C29 115.3(15) . .
C27 C28 O3 106.6(13) . .
C29 C28 O3 137.7(15) . .
C25 C29 C28 126.7(18) . .
O3 C30 C39 97.8(11) . .
O3 C30 C30 139.7(14) . 2_655
C39 C30 C30 51.5(7) . 2_655
O5 C31 O6 124.7(10) . .
O5 C31 C34 117.7(11) . .
O6 C31 C34 117.5(10) . .
C37 C32 C33 121.6(13) . .
C34 C33 C32 120.6(11) . .
C35 C34 C33 117.5(10) . .
C35 C34 C31 119.5(11) . .
C33 C34 C31 122.8(10) . .
C34 C35 C36 119.0(12) . .
C37 C36 C35 119.8(12) . .
C32 C37 C36 121.2(12) . .
C32 C37 O4 112.6(14) . .
C36 C37 O4 126.1(14) . .
O4 C38 C39 110.9(15) . .
O4 C38 C38 163.5(12) . 2_655
C39 C38 C38 53.0(8) . 2_655
C30 C39 C30 77.0(14) 2_655 .
C30 C39 C38 120.8(8) 2_655 .
C30 C39 C38 137.6(8) . .
C30 C39 C38 137.6(8) 2_655 2_655
C30 C39 C38 120.8(8) . 2_655
C38 C39 C38 73.9(15) . 2_655
C5 N1 C1 117.8(8) . .
C5 N1 Zn1 114.8(6) . .
C1 N1 Zn1 127.0(7) . .
C6 N2 C10 120.7(6) . .
C6 N2 Zn1 121.8(5) . .
C10 N2 Zn1 117.5(5) . .
C11 N3 C15 119.5(9) . .
C11 N3 Zn1 115.4(6) . .
C15 N3 Zn1 125.0(7) . .
C23 O1 Zn1 123.9(11) . .
C30 O3 C28 96.4(10) . .
C38 O4 C37 116.8(15) . .
C31 O6 Zn1 108.9(6) . 6_566
O1 Zn1 O6 112.1(4) . 6_656
O1 Zn1 N2 111.0(3) . .
O6 Zn1 N2 135.2(3) 6_656 .
O1 Zn1 N3 106.8(3) . .
O6 Zn1 N3 102.1(3) 6_656 .
N2 Zn1 N3 76.1(3) . .
O1 Zn1 N1 85.9(3) . .
O6 Zn1 N1 98.0(3) 6_656 .
N2 Zn1 N1 73.7(3) . .
N3 Zn1 N1 149.7(3) . .

loop_
_geom_bond_atom_site_label_1
_geom_bond_atom_site_label_2
_geom_bond_distance
_geom_bond_site_symmetry_2
C1 C2 1.340(14) .
C1 N1 1.344(11) .
C2 C3 1.387(14) .
C3 C4 1.373(12) .
C4 C5 1.371(11) .
C5 N1 1.342(10) .
C5 C6 1.494(10) .
C6 N2 1.324(9) .
C6 C7 1.371(10) .
C7 C8 1.404(10) .
C8 C9 1.364(10) .
C8 C16 1.483(11) .
C9 C10 1.382(9) .
C10 N2 1.330(8) .
C10 C11 1.475(10) .
C11 N3 1.309(9) .
C11 C12 1.409(12) .
C12 C13 1.396(13) .
C13 C14 1.335(14) .
C14 C15 1.396(14) .
C15 N3 1.357(11) .
C16 C17 1.389(12) .
C16 C21 1.398(12) .
C17 C18 1.383(12) .
C18 C19 1.358(16) .
C19 C20 1.361(16) .
C19 C22 1.542(13) .
C20 C21 1.375(12) .
C23 O1 1.129(12) .
C23 O2 1.247(13) .
C23 C24 1.631(18) .
C24 C25 1.355(17) .
C24 C26 1.389(16) .
C25 C29 1.34(2) .
C26 C27 1.315(13) .
C27 C28 1.321(15) .
C28 C29 1.377(19) .
C28 O3 1.673(15) .
C30 O3 1.255(16) .
C30 C39 1.527(9) .
C30 C30 1.90(3) 2_655
C31 O5 1.223(12) .
C31 O6 1.250(12) .
C31 C34 1.516(13) .
C32 C37 1.272(16) .
C32 C33 1.368(13) .
C33 C34 1.361(13) .
C34 C35 1.318(13) .
C35 C36 1.454(15) .
C36 C37 1.276(17) .
C37 O4 1.514(13) .
C38 O4 1.155(15) .
C38 C39 1.62(2) .
C38 C38 1.95(3) 2_655
C39 C30 1.527(9) 2_655
C39 C38 1.62(2) 2_655
N1 Zn1 2.246(7) .
N2 Zn1 2.093(6) .
N3 Zn1 2.137(7) .
O1 Zn1 1.963(8) .
O6 Zn1 1.972(6) 6_566
Zn1 O6 1.972(6) 6_656
